data_1562536
loop_
_publ_author_name
'Feng, Xun'
'Liu, Lang'
'Wang, Li-Ya'
'Song, Hong-Liang'
'Qiang Shi, Zhi'
'Wu, Xu-Hong'
'Ng, Seik-Weng'

_publ_section_title
;
 Lanthanide coordination polymers based on multi-donor ligand containing
 pyridine and phthalate moieties: Structures, luminescence and magnetic
 properties
;
_journal_name_full 'Journal of Solid State Chemistry'
_journal_page_first 277
_journal_page_last 285
_journal_paper_doi 10.1016/j.jssc.2013.08.029
_journal_volume 206
_journal_year 2013
_chemical_formula_sum 'C26 H15 Gd N2 O10'
_chemical_formula_weight 672.65
_space_group_IT_number 2
_space_group_name_Hall '-P 1'
_space_group_name_H-M_alt 'P -1'
_symmetry_cell_setting triclinic
_symmetry_space_group_name_H-M 'P -1'
_atom_sites_solution_hydrogens geom
_atom_sites_solution_primary direct
_atom_sites_solution_secondary difmap
_cell_angle_alpha 75.506(5)
_cell_angle_beta 84.422(6)
_cell_angle_gamma 75.941(5)
_cell_formula_units_Z 2
_cell_length_a 7.644(3)
_cell_length_b 10.634(4)
_cell_length_c 14.374(5)
_cell_measurement_reflns_used 4136
_cell_measurement_temperature 296(2)
_cell_measurement_theta_max 28.44
_cell_measurement_theta_min 2.21
_cell_volume 1096.5(7)
_computing_cell_refinement 'Bruker SMART'
_computing_data_collection 'Bruker SMART'
_computing_data_reduction 'Bruker SAINT'
_computing_molecular_graphics 'Bruker SHELXTL'
_computing_publication_material 'Bruker SHELXTL'
_computing_structure_refinement 'SHELXL-97 (Sheldrick, 1997)'
_computing_structure_solution 'SHELXS-97 (Sheldrick, 1990)'
_diffrn_ambient_temperature 296(2)
_diffrn_measured_fraction_theta_full 0.988
_diffrn_measured_fraction_theta_max 0.988
_diffrn_measurement_device_type 'CCD area detector'
_diffrn_measurement_method 'phi and omega scans'
_diffrn_radiation_monochromator graphite
_diffrn_radiation_source 'fine-focus sealed tube'
_diffrn_radiation_type MoK\a
_diffrn_radiation_wavelength 0.71073
_diffrn_reflns_av_R_equivalents 0.0148
_diffrn_reflns_av_sigmaI/netI 0.0313
_diffrn_reflns_limit_h_max 9
_diffrn_reflns_limit_h_min -7
_diffrn_reflns_limit_k_max 12
_diffrn_reflns_limit_k_min -10
_diffrn_reflns_limit_l_max 17
_diffrn_reflns_limit_l_min -17
_diffrn_reflns_number 5823
_diffrn_reflns_theta_full 25.50
_diffrn_reflns_theta_max 25.50
_diffrn_reflns_theta_min 1.46
_diffrn_standards_number 0
_exptl_absorpt_coefficient_mu 3.096
_exptl_absorpt_correction_T_max 0.6711
_exptl_absorpt_correction_T_min 0.5362
_exptl_absorpt_correction_type multi-scan
_exptl_absorpt_process_details sadabs
_exptl_crystal_colour colourless
_exptl_crystal_density_diffrn 2.037
_exptl_crystal_density_method 'not measured'
_exptl_crystal_description block
_exptl_crystal_F_000 658
_exptl_crystal_size_max 0.23
_exptl_crystal_size_mid 0.18
_exptl_crystal_size_min 0.14
_refine_diff_density_max 0.600
_refine_diff_density_min -0.860
_refine_diff_density_rms 0.097
_refine_ls_extinction_method none
_refine_ls_goodness_of_fit_ref 1.022
_refine_ls_hydrogen_treatment constr
_refine_ls_matrix_type full
_refine_ls_number_parameters 353
_refine_ls_number_reflns 4032
_refine_ls_number_restraints 0
_refine_ls_restrained_S_all 1.022
_refine_ls_R_factor_all 0.0254
_refine_ls_R_factor_gt 0.0227
_refine_ls_shift/su_max 0.002
_refine_ls_shift/su_mean 0.000
_refine_ls_structure_factor_coef Fsqd
_refine_ls_weighting_details 'calc w=1/[\s^2^(Fo^2^)+(0.0388P)^2^+0.0000P] where P=(Fo^2^+2Fc^2^)/3'
_refine_ls_weighting_scheme calc
_refine_ls_wR_factor_gt 0.0585
_refine_ls_wR_factor_ref 0.0602
_reflns_number_gt 3743
_reflns_number_total 4032
_reflns_threshold_expression >2sigma(I)
_cod_data_source_file JSSC-2013-206-277.CIF
_cod_data_source_block GD
_cod_depositor_comments
;
The following automatic conversions were performed:

data item '_symmetry_cell_setting' value 'Triclinic' was changed to
'triclinic' in accordance with the built-in table derived from the
CIF Core dictionary named 'cif_core.dic' version 2.4.5 last updated
on 2014-11-21.

Automatic conversion script
Id: cif_fix_values 8369 2020-08-20 11:38:08Z andrius 
;
_cod_original_sg_symbol_H-M P-1
_cod_database_code 1562536

loop_
_symmetry_equiv_pos_as_xyz
'x, y, z'
'-x, -y, -z'

loop_
_atom_site_label
_atom_site_type_symbol
_atom_site_fract_x
_atom_site_fract_y
_atom_site_fract_z
_atom_site_U_iso_or_equiv
_atom_site_adp_type
_atom_site_occupancy
_atom_site_symmetry_multiplicity
_atom_site_calc_flag
_atom_site_refinement_flags
_atom_site_disorder_assembly
_atom_site_disorder_group
Gd1 Gd 0.196543(19) 1.085984(14) 0.336981(10) 0.01638(7) Uani 1 1 d . . .
O1 O 0.4228(4) 0.9432(3) 0.2523(2) 0.0409(7) Uani 1 1 d . . .
O2 O 0.4294(5) 1.1491(3) 0.1864(2) 0.0604(10) Uani 1 1 d . . .
O3 O 0.5478(6) 1.2804(3) 0.0427(2) 0.0636(10) Uani 1 1 d . . .
H3 H 0.5320 1.2360 0.0970 0.095 Uiso 1 1 calc R . .
O4 O 0.6860(4) 1.2499(3) -0.0908(2) 0.0466(8) Uani 1 1 d . . .
O5 O 0.0576(3) 0.8642(2) 0.56751(18) 0.0306(6) Uani 1 1 d . . .
O6 O 0.2802(3) 0.8916(2) 0.45973(16) 0.0250(5) Uani 1 1 d . . .
O7 O 0.5282(3) 0.8727(2) 0.60728(19) 0.0291(6) Uani 1 1 d . . .
O8 O 0.7637(3) 0.7069(2) 0.6363(2) 0.0318(6) Uani 1 1 d . . .
O9 O 1.0234(4) 0.2361(2) 0.21575(18) 0.0347(6) Uani 1 1 d . . .
O10 O -0.0406(3) 0.0457(2) 0.7076(2) 0.0332(6) Uani 1 1 d . . .
C2 C 0.6849(5) 1.0529(3) 0.0289(3) 0.0268(8) Uani 1 1 d . . .
C3 C 0.8043(5) 0.9854(4) -0.0307(3) 0.0296(8) Uani 1 1 d . . .
H3A H 0.8469 1.0343 -0.0877 0.036 Uiso 1 1 calc R . .
C4 C 0.8624(5) 0.8485(4) -0.0086(3) 0.0288(8) Uani 1 1 d . . .
H4 H 0.9444 0.8059 -0.0494 0.035 Uiso 1 1 calc R . .
C5 C 0.7973(5) 0.7763(3) 0.0744(2) 0.0242(7) Uani 1 1 d . . .
C6 C 0.6767(5) 0.8400(3) 0.1343(2) 0.0253(8) Uani 1 1 d . . .
H6 H 0.6335 0.7894 0.1903 0.030 Uiso 1 1 calc R . .
C7 C 0.4824(5) 1.0266(4) 0.1892(3) 0.0338(9) Uani 1 1 d . . .
C8 C 0.6386(5) 1.2032(4) -0.0100(3) 0.0351(9) Uani 1 1 d . . .
C9 C 1.0344(5) 0.5742(4) 0.1011(3) 0.0308(8) Uani 1 1 d . . .
H9 H 1.1174 0.6261 0.0758 0.037 Uiso 1 1 calc R . .
C10 C 1.0945(5) 0.4413(4) 0.1371(3) 0.0328(9) Uani 1 1 d . . .
H10 H 1.2177 0.4037 0.1354 0.039 Uiso 1 1 calc R . .
C11 C 0.9726(5) 0.3588(3) 0.1772(2) 0.0267(8) Uani 1 1 d . . .
C12 C 0.7880(5) 0.4230(3) 0.1701(2) 0.0307(9) Uani 1 1 d . . .
H12 H 0.7017 0.3726 0.1909 0.037 Uiso 1 1 calc R . .
C13 C 0.7336(5) 0.5554(4) 0.1341(3) 0.0313(8) Uani 1 1 d . . .
H13 H 0.6109 0.5948 0.1314 0.038 Uiso 1 1 calc R . .
C14 C 0.3145(4) 0.6884(3) 0.5773(2) 0.0166(6) Uani 1 1 d . . .
C15 C 0.4929(4) 0.6547(3) 0.6076(2) 0.0199(7) Uani 1 1 d . . .
C16 C 0.5745(5) 0.5203(3) 0.6386(3) 0.0271(8) Uani 1 1 d . . .
H16 H 0.6930 0.4968 0.6581 0.033 Uiso 1 1 calc R . .
C17 C 0.4867(5) 0.4209(3) 0.6416(3) 0.0263(8) Uani 1 1 d . . .
H17 H 0.5459 0.3317 0.6606 0.032 Uiso 1 1 calc R . .
C18 C 0.3094(4) 0.4557(3) 0.6158(2) 0.0202(7) Uani 1 1 d . . .
C19 C 0.2241(4) 0.5886(3) 0.5833(2) 0.0187(7) Uani 1 1 d . . .
H19 H 0.1048 0.6109 0.5653 0.022 Uiso 1 1 calc R . .
C20 C 0.2114(4) 0.8275(3) 0.5327(2) 0.0166(6) Uani 1 1 d . . .
C21 C 0.5992(4) 0.7525(3) 0.6165(2) 0.0192(7) Uani 1 1 d . . .
C22 C 0.2882(5) 0.2335(3) 0.6072(2) 0.0222(7) Uani 1 1 d . . .
H22 H 0.4022 0.2220 0.5769 0.027 Uiso 1 1 calc R . .
C23 C 0.2045(5) 0.1316(3) 0.6287(3) 0.0257(8) Uani 1 1 d . . .
H23 H 0.2582 0.0531 0.6097 0.031 Uiso 1 1 calc R . .
C24 C 0.0360(5) 0.1421(3) 0.6800(3) 0.0241(7) Uani 1 1 d . . .
C25 C -0.0403(5) 0.2679(3) 0.7018(3) 0.0270(8) Uani 1 1 d . . .
H25 H -0.1514 0.2809 0.7350 0.032 Uiso 1 1 calc R . .
C26 C 0.0457(5) 0.3683(3) 0.6754(3) 0.0241(7) Uani 1 1 d . . .
H26 H -0.0086 0.4501 0.6893 0.029 Uiso 1 1 calc R . .
C27 C 0.6178(4) 0.9774(4) 0.1138(2) 0.0253(7) Uani 1 1 d . . .
N1 N 0.8561(4) 0.6330(3) 0.1014(2) 0.0258(6) Uani 1 1 d . . .
N2 N 0.2105(4) 0.3532(3) 0.62859(19) 0.0193(6) Uani 1 1 d . . .

loop_
_atom_site_aniso_label
_atom_site_aniso_U_11
_atom_site_aniso_U_22
_atom_site_aniso_U_33
_atom_site_aniso_U_23
_atom_site_aniso_U_13
_atom_site_aniso_U_12
Gd1 0.01423(10) 0.01174(10) 0.02289(10) -0.00286(6) -0.00041(6) -0.00378(6)
O1 0.0318(15) 0.0549(19) 0.0392(16) -0.0210(14) 0.0117(12) -0.0108(14)
O2 0.081(3) 0.044(2) 0.0403(17) -0.0164(14) -0.0032(16) 0.0221(17)
O3 0.102(3) 0.0232(16) 0.058(2) -0.0112(14) -0.005(2) 0.0037(18)
O4 0.0409(17) 0.0283(16) 0.062(2) 0.0046(14) 0.0034(15) -0.0090(13)
O5 0.0201(13) 0.0208(13) 0.0416(15) -0.0008(11) 0.0083(11) 0.0023(10)
O6 0.0216(12) 0.0195(12) 0.0286(13) 0.0028(10) 0.0010(10) -0.0041(10)
O7 0.0264(13) 0.0144(12) 0.0471(15) -0.0053(11) -0.0117(11) -0.0035(10)
O8 0.0186(13) 0.0242(13) 0.0570(17) -0.0156(12) -0.0052(11) -0.0051(10)
O9 0.0452(16) 0.0225(14) 0.0318(14) -0.0010(11) -0.0111(12) -0.0009(12)
O10 0.0285(14) 0.0242(14) 0.0517(16) -0.0075(12) -0.0055(12) -0.0148(11)
C2 0.0217(18) 0.0218(18) 0.037(2) -0.0069(15) -0.0077(15) -0.0015(15)
C3 0.030(2) 0.027(2) 0.0293(19) -0.0027(15) -0.0023(15) -0.0064(16)
C4 0.029(2) 0.028(2) 0.0298(19) -0.0112(15) 0.0018(15) -0.0021(16)
C5 0.0230(18) 0.0197(18) 0.0279(18) -0.0048(14) -0.0050(14) -0.0002(14)
C6 0.0244(18) 0.0243(19) 0.0244(17) -0.0046(14) 0.0015(14) -0.0025(15)
C7 0.026(2) 0.040(2) 0.032(2) -0.0166(18) -0.0111(16) 0.0107(18)
C8 0.032(2) 0.027(2) 0.047(2) -0.0043(18) -0.0118(18) -0.0080(17)
C9 0.0269(19) 0.026(2) 0.038(2) -0.0080(16) 0.0042(16) -0.0054(16)
C10 0.026(2) 0.025(2) 0.043(2) -0.0087(17) -0.0036(16) 0.0039(16)
C11 0.040(2) 0.0187(18) 0.0202(17) -0.0060(14) -0.0072(15) -0.0012(16)
C12 0.032(2) 0.027(2) 0.032(2) -0.0025(16) -0.0013(16) -0.0095(17)
C13 0.0239(19) 0.028(2) 0.037(2) -0.0030(16) -0.0007(15) -0.0029(16)
C14 0.0167(15) 0.0165(16) 0.0157(15) -0.0020(12) 0.0011(12) -0.0048(13)
C15 0.0177(16) 0.0160(16) 0.0259(17) -0.0043(13) -0.0005(13) -0.0042(13)
C16 0.0158(17) 0.0176(18) 0.046(2) -0.0024(15) -0.0094(15) -0.0022(14)
C17 0.0177(17) 0.0134(17) 0.044(2) -0.0028(15) -0.0036(15) -0.0004(13)
C18 0.0221(17) 0.0141(16) 0.0267(17) -0.0053(13) 0.0016(13) -0.0091(13)
C19 0.0145(15) 0.0166(16) 0.0258(17) -0.0043(13) -0.0012(13) -0.0056(13)
C20 0.0171(16) 0.0125(15) 0.0205(16) -0.0025(12) -0.0031(12) -0.0043(13)
C21 0.0207(17) 0.0164(17) 0.0215(16) -0.0042(13) 0.0003(13) -0.0069(14)
C22 0.0223(17) 0.0190(17) 0.0273(17) -0.0081(14) -0.0004(14) -0.0056(14)
C23 0.0251(18) 0.0188(18) 0.035(2) -0.0097(15) -0.0036(15) -0.0049(14)
C24 0.0241(18) 0.0163(17) 0.0343(19) -0.0029(14) -0.0105(14) -0.0085(14)
C25 0.0160(17) 0.0219(18) 0.043(2) -0.0042(15) -0.0001(15) -0.0080(14)
C26 0.0198(17) 0.0169(17) 0.0356(19) -0.0076(14) 0.0003(14) -0.0034(14)
C27 0.0188(17) 0.030(2) 0.0271(18) -0.0089(15) -0.0041(14) -0.0025(15)
N1 0.0269(16) 0.0190(15) 0.0296(16) -0.0057(12) -0.0006(12) -0.0021(12)
N2 0.0173(14) 0.0151(14) 0.0273(15) -0.0051(11) -0.0008(11) -0.0068(11)

loop_
_atom_type_symbol
_atom_type_description
_atom_type_scat_dispersion_real
_atom_type_scat_dispersion_imag
_atom_type_scat_source
C C 0.0033 0.0016 'International Tables Vol C Tables 4.2.6.8 and 6.1.1.4'
H H 0.0000 0.0000 'International Tables Vol C Tables 4.2.6.8 and 6.1.1.4'
N N 0.0061 0.0033 'International Tables Vol C Tables 4.2.6.8 and 6.1.1.4'
O O 0.0106 0.0060 'International Tables Vol C Tables 4.2.6.8 and 6.1.1.4'
Gd Gd -0.1653 3.9035 'International Tables Vol C Tables 4.2.6.8 and 6.1.1.4'

loop_
_geom_angle_atom_site_label_1
_geom_angle_atom_site_label_2
_geom_angle_atom_site_label_3
_geom_angle
_geom_angle_site_symmetry_1
_geom_angle_site_symmetry_3
O10 Gd1 O5 83.47(10) 2_566 2_576
O10 Gd1 O9 78.15(10) 2_566 1_465
O5 Gd1 O9 83.84(10) 2_576 1_465
O10 Gd1 O6 80.88(9) 2_566 .
O5 Gd1 O6 85.57(8) 2_576 .
O9 Gd1 O6 157.43(9) 1_465 .
O10 Gd1 O8 154.53(9) 2_566 2_676
O5 Gd1 O8 80.91(9) 2_576 2_676
O9 Gd1 O8 80.27(9) 1_465 2_676
O6 Gd1 O8 117.60(9) . 2_676
O10 Gd1 O1 75.51(10) 2_566 .
O5 Gd1 O1 155.18(10) 2_576 .
O9 Gd1 O1 104.19(10) 1_465 .
O6 Gd1 O1 78.30(9) . .
O8 Gd1 O1 123.30(9) 2_676 .
O10 Gd1 O7 152.74(9) 2_566 2_676
O5 Gd1 O7 113.72(10) 2_576 2_676
O9 Gd1 O7 122.88(9) 1_465 2_676
O6 Gd1 O7 79.67(8) . 2_676
O8 Gd1 O7 52.70(8) 2_676 2_676
O1 Gd1 O7 81.98(9) . 2_676
O10 Gd1 O2 105.72(11) 2_566 .
O5 Gd1 O2 152.93(9) 2_576 .
O9 Gd1 O2 73.58(10) 1_465 .
O6 Gd1 O2 120.68(9) . .
O8 Gd1 O2 80.72(10) 2_676 .
O1 Gd1 O2 49.19(10) . .
O7 Gd1 O2 69.01(10) 2_676 .
O10 Gd1 C21 177.03(9) 2_566 2_676
O5 Gd1 C21 99.37(10) 2_576 2_676
O9 Gd1 C21 101.21(10) 1_465 2_676
O6 Gd1 C21 100.15(9) . 2_676
O8 Gd1 C21 26.66(9) 2_676 2_676
O1 Gd1 C21 101.92(10) . 2_676
O7 Gd1 C21 26.16(9) 2_676 2_676
O2 Gd1 C21 71.35(10) . 2_676
O10 Gd1 C7 89.69(11) 2_566 .
O5 Gd1 C7 170.62(10) 2_576 .
O9 Gd1 C7 88.49(10) 1_465 .
O6 Gd1 C7 99.72(10) . .
O8 Gd1 C7 103.15(10) 2_676 .
O1 Gd1 C7 24.11(10) . .
O7 Gd1 C7 75.05(10) 2_676 .
O2 Gd1 C7 25.10(10) . .
C21 Gd1 C7 87.39(11) 2_676 .
C7 O1 Gd1 101.8(2) . .
C7 O2 Gd1 88.3(3) . .
C8 O3 H3 109.5 . .
C20 O5 Gd1 167.6(2) . 2_576
C20 O6 Gd1 139.0(2) . .
C21 O7 Gd1 91.5(2) . 2_676
C21 O8 Gd1 94.26(19) . 2_676
C11 O9 Gd1 143.1(2) . 1_645
C24 O10 Gd1 146.1(2) . 2_566
C3 C2 C27 118.2(3) . .
C3 C2 C8 113.4(3) . .
C27 C2 C8 128.3(3) . .
C4 C3 C2 122.4(3) . .
C4 C3 H3A 118.8 . .
C2 C3 H3A 118.8 . .
C5 C4 C3 118.8(3) . .
C5 C4 H4 120.6 . .
C3 C4 H4 120.6 . .
C4 C5 C6 120.2(3) . .
C4 C5 N1 120.9(3) . .
C6 C5 N1 118.9(3) . .
C5 C6 C27 121.9(3) . .
C5 C6 H6 119.1 . .
C27 C6 H6 119.1 . .
O1 C7 O2 120.7(4) . .
O1 C7 C27 118.3(3) . .
O2 C7 C27 121.0(4) . .
O1 C7 Gd1 54.13(19) . .
O2 C7 Gd1 66.6(2) . .
C27 C7 Gd1 171.2(3) . .
O4 C8 O3 120.0(4) . .
O4 C8 C2 119.5(4) . .
O3 C8 C2 120.5(4) . .
N1 C9 C10 121.5(3) . .
N1 C9 H9 119.3 . .
C10 C9 H9 119.3 . .
C9 C10 C11 121.1(3) . .
C9 C10 H10 119.5 . .
C11 C10 H10 119.5 . .
O9 C11 C12 121.7(3) . .
O9 C11 C10 123.0(3) . .
C12 C11 C10 115.3(3) . .
C13 C12 C11 121.7(3) . .
C13 C12 H12 119.2 . .
C11 C12 H12 119.2 . .
C12 C13 N1 121.1(3) . .
C12 C13 H13 119.5 . .
N1 C13 H13 119.5 . .
C19 C14 C15 119.5(3) . .
C19 C14 C20 115.1(3) . .
C15 C14 C20 125.3(3) . .
C16 C15 C14 118.0(3) . .
C16 C15 C21 116.6(3) . .
C14 C15 C21 125.2(3) . .
C17 C16 C15 122.4(3) . .
C17 C16 H16 118.8 . .
C15 C16 H16 118.8 . .
C16 C17 C18 118.8(3) . .
C16 C17 H17 120.6 . .
C18 C17 H17 120.6 . .
C17 C18 C19 120.4(3) . .
C17 C18 N2 119.2(3) . .
C19 C18 N2 120.3(3) . .
C14 C19 C18 120.7(3) . .
C14 C19 H19 119.7 . .
C18 C19 H19 119.7 . .
O6 C20 O5 125.2(3) . .
O6 C20 C14 117.8(3) . .
O5 C20 C14 116.7(3) . .
O7 C21 O8 121.0(3) . .
O7 C21 C15 121.6(3) . .
O8 C21 C15 117.4(3) . .
O7 C21 Gd1 62.32(17) . 2_676
O8 C21 Gd1 59.09(17) . 2_676
C15 C21 Gd1 171.1(2) . 2_676
C23 C22 N2 121.8(3) . .
C23 C22 H22 119.1 . .
N2 C22 H22 119.1 . .
C22 C23 C24 120.9(3) . .
C22 C23 H23 119.6 . .
C24 C23 H23 119.6 . .
O10 C24 C23 122.8(3) . .
O10 C24 C25 121.5(3) . .
C23 C24 C25 115.7(3) . .
C26 C25 C24 121.0(3) . .
C26 C25 H25 119.5 . .
C24 C25 H25 119.5 . .
C25 C26 N2 121.6(3) . .
C25 C26 H26 119.2 . .
N2 C26 H26 119.2 . .
C6 C27 C2 118.5(3) . .
C6 C27 C7 113.1(3) . .
C2 C27 C7 128.5(3) . .
C9 N1 C13 119.2(3) . .
C9 N1 C5 120.2(3) . .
C13 N1 C5 120.4(3) . .
C22 N2 C26 118.9(3) . .
C22 N2 C18 121.2(3) . .
C26 N2 C18 119.3(3) . .

loop_
_geom_bond_atom_site_label_1
_geom_bond_atom_site_label_2
_geom_bond_distance
_geom_bond_site_symmetry_2
Gd1 O10 2.282(2) 2_566
Gd1 O5 2.299(2) 2_576
Gd1 O9 2.317(3) 1_465
Gd1 O6 2.355(2) .
Gd1 O8 2.421(3) 2_676
Gd1 O1 2.453(3) .
Gd1 O7 2.493(2) 2_676
Gd1 O2 2.722(3) .
Gd1 C21 2.814(3) 2_676
Gd1 C7 2.964(4) .
O1 C7 1.237(5) .
O2 C7 1.258(5) .
O3 C8 1.289(5) .
O3 H3 0.8200 .
O4 C8 1.203(5) .
O5 C20 1.243(4) .
O5 Gd1 2.299(2) 2_576
O6 C20 1.245(4) .
O7 C21 1.241(4) .
O7 Gd1 2.493(2) 2_676
O8 C21 1.266(4) .
O8 Gd1 2.421(2) 2_676
O9 C11 1.262(4) .
O9 Gd1 2.317(3) 1_645
O10 C24 1.262(4) .
O10 Gd1 2.282(2) 2_566
C2 C3 1.385(5) .
C2 C27 1.409(5) .
C2 C8 1.520(5) .
C3 C4 1.379(5) .
C3 H3A 0.9300 .
C4 C5 1.368(5) .
C4 H4 0.9300 .
C5 C6 1.373(5) .
C5 N1 1.442(4) .
C6 C27 1.384(5) .
C6 H6 0.9300 .
C7 C27 1.524(5) .
C9 N1 1.354(5) .
C9 C10 1.357(5) .
C9 H9 0.9300 .
C10 C11 1.418(5) .
C10 H10 0.9300 .
C11 C12 1.411(5) .
C12 C13 1.348(5) .
C12 H12 0.9300 .
C13 N1 1.369(5) .
C13 H13 0.9300 .
C14 C19 1.383(4) .
C14 C15 1.406(5) .
C14 C20 1.509(4) .
C15 C16 1.390(5) .
C15 C21 1.501(4) .
C16 C17 1.374(5) .
C16 H16 0.9300 .
C17 C18 1.377(5) .
C17 H17 0.9300 .
C18 C19 1.387(4) .
C18 N2 1.438(4) .
C19 H19 0.9300 .
C21 Gd1 2.814(3) 2_676
C22 C23 1.346(5) .
C22 N2 1.364(4) .
C22 H22 0.9300 .
C23 C24 1.414(5) .
C23 H23 0.9300 .
C24 C25 1.423(5) .
C25 C26 1.343(5) .
C25 H25 0.9300 .
C26 N2 1.362(4) .
C26 H26 0.9300 .

loop_
_geom_hbond_atom_site_label_D
_geom_hbond_atom_site_label_H
_geom_hbond_atom_site_label_A
_geom_hbond_distance_DH
_geom_hbond_distance_HA
_geom_hbond_distance_DA
_geom_hbond_angle_DHA
_geom_hbond_site_symmetry_A
O3 H3 O2 0.82 1.64 2.417(5) 157.9 .

loop_
_geom_torsion_atom_site_label_1
_geom_torsion_atom_site_label_2
_geom_torsion_atom_site_label_3
_geom_torsion_atom_site_label_4
_geom_torsion
_geom_torsion_site_symmetry_1
_geom_torsion_site_symmetry_2
_geom_torsion_site_symmetry_3
_geom_torsion_site_symmetry_4
O10 Gd1 O1 C7 124.3(3) 2_566 . . .
O5 Gd1 O1 C7 157.3(2) 2_576 . . .
O9 Gd1 O1 C7 50.8(3) 1_465 . . .
O6 Gd1 O1 C7 -152.2(3) . . . .
O8 Gd1 O1 C7 -36.7(3) 2_676 . . .
O7 Gd1 O1 C7 -71.2(2) 2_676 . . .
O2 Gd1 O1 C7 -2.0(2) . . . .
C21 Gd1 O1 C7 -54.1(3) 2_676 . . .
O10 Gd1 O2 C7 -52.1(3) 2_566 . . .
O5 Gd1 O2 C7 -159.0(2) 2_576 . . .
O9 Gd1 O2 C7 -124.3(3) 1_465 . . .
O6 Gd1 O2 C7 36.5(3) . . . .
O8 Gd1 O2 C7 153.2(3) 2_676 . . .
O1 Gd1 O2 C7 2.0(2) . . . .
O7 Gd1 O2 C7 99.7(2) 2_676 . . .
C21 Gd1 O2 C7 127.4(3) 2_676 . . .
O10 Gd1 O6 C20 -71.0(3) 2_566 . . .
O5 Gd1 O6 C20 13.1(3) 2_576 . . .
O9 Gd1 O6 C20 -49.1(4) 1_465 . . .
O8 Gd1 O6 C20 90.4(3) 2_676 . . .
O1 Gd1 O6 C20 -147.9(3) . . . .
O7 Gd1 O6 C20 128.2(3) 2_676 . . .
O2 Gd1 O6 C20 -173.9(3) . . . .
C21 Gd1 O6 C20 111.8(3) 2_676 . . .
C7 Gd1 O6 C20 -159.1(3) . . . .
C27 C2 C3 C4 -1.7(6) . . . .
C8 C2 C3 C4 -179.6(3) . . . .
C2 C3 C4 C5 1.2(6) . . . .
C3 C4 C5 C6 -0.2(6) . . . .
C3 C4 C5 N1 -179.0(3) . . . .
C4 C5 C6 C27 -0.3(6) . . . .
N1 C5 C6 C27 178.6(3) . . . .
Gd1 O1 C7 O2 3.9(4) . . . .
Gd1 O1 C7 C27 -174.6(3) . . . .
Gd1 O2 C7 O1 -3.4(4) . . . .
Gd1 O2 C7 C27 175.0(3) . . . .
O10 Gd1 C7 O1 -53.1(2) 2_566 . . .
O5 Gd1 C7 O1 -96.1(6) 2_576 . . .
O9 Gd1 C7 O1 -131.2(3) 1_465 . . .
O6 Gd1 C7 O1 27.6(3) . . . .
O8 Gd1 C7 O1 149.1(2) 2_676 . . .
O7 Gd1 C7 O1 104.1(2) 2_676 . . .
O2 Gd1 C7 O1 176.4(4) . . . .
C21 Gd1 C7 O1 127.5(3) 2_676 . . .
O10 Gd1 C7 O2 130.6(3) 2_566 . . .
O5 Gd1 C7 O2 87.5(7) 2_576 . . .
O9 Gd1 C7 O2 52.4(3) 1_465 . . .
O6 Gd1 C7 O2 -148.7(2) . . . .
O8 Gd1 C7 O2 -27.2(3) 2_676 . . .
O1 Gd1 C7 O2 -176.4(4) . . . .
O7 Gd1 C7 O2 -72.3(2) 2_676 . . .
C21 Gd1 C7 O2 -48.9(3) 2_676 . . .
O10 Gd1 C7 C27 -20.3(16) 2_566 . . .
O5 Gd1 C7 C27 -63.4(19) 2_576 . . .
O9 Gd1 C7 C27 -98.5(16) 1_465 . . .
O6 Gd1 C7 C27 60.4(16) . . . .
O8 Gd1 C7 C27 -178.1(16) 2_676 . . .
O1 Gd1 C7 C27 32.7(15) . . . .
O7 Gd1 C7 C27 136.8(16) 2_676 . . .
O2 Gd1 C7 C27 -150.9(17) . . . .
C21 Gd1 C7 C27 160.2(16) 2_676 . . .
C3 C2 C8 O4 9.4(5) . . . .
C27 C2 C8 O4 -168.2(4) . . . .
C3 C2 C8 O3 -171.2(4) . . . .
C27 C2 C8 O3 11.1(6) . . . .
N1 C9 C10 C11 -0.6(6) . . . .
Gd1 O9 C11 C12 -122.9(4) 1_645 . . .
Gd1 O9 C11 C10 57.9(5) 1_645 . . .
C9 C10 C11 O9 -176.3(4) . . . .
C9 C10 C11 C12 4.5(5) . . . .
O9 C11 C12 C13 176.0(3) . . . .
C10 C11 C12 C13 -4.7(5) . . . .
C11 C12 C13 N1 1.0(6) . . . .
C19 C14 C15 C16 2.9(5) . . . .
C20 C14 C15 C16 -173.8(3) . . . .
C19 C14 C15 C21 -172.2(3) . . . .
C20 C14 C15 C21 11.1(5) . . . .
C14 C15 C16 C17 -0.8(5) . . . .
C21 C15 C16 C17 174.8(3) . . . .
C15 C16 C17 C18 -2.1(6) . . . .
C16 C17 C18 C19 2.9(5) . . . .
C16 C17 C18 N2 -173.3(3) . . . .
C15 C14 C19 C18 -2.2(5) . . . .
C20 C14 C19 C18 174.9(3) . . . .
C17 C18 C19 C14 -0.8(5) . . . .
N2 C18 C19 C14 175.4(3) . . . .
Gd1 O6 C20 O5 -7.0(6) . . . .
Gd1 O6 C20 C14 166.7(2) . . . .
Gd1 O5 C20 O6 -138.8(9) 2_576 . . .
Gd1 O5 C20 C14 47.5(12) 2_576 . . .
C19 C14 C20 O6 -121.4(3) . . . .
C15 C14 C20 O6 55.4(5) . . . .
C19 C14 C20 O5 52.8(4) . . . .
C15 C14 C20 O5 -130.3(3) . . . .
Gd1 O7 C21 O8 -7.2(3) 2_676 . . .
Gd1 O7 C21 C15 170.8(3) 2_676 . . .
Gd1 O8 C21 O7 7.5(3) 2_676 . . .
Gd1 O8 C21 C15 -170.7(2) 2_676 . . .
C16 C15 C21 O7 -167.0(3) . . . .
C14 C15 C21 O7 8.2(5) . . . .
C16 C15 C21 O8 11.1(5) . . . .
C14 C15 C21 O8 -173.7(3) . . . .
C16 C15 C21 Gd1 -53.0(16) . . . 2_676
C14 C15 C21 Gd1 122.2(14) . . . 2_676
N2 C22 C23 C24 -3.9(5) . . . .
Gd1 O10 C24 C23 -73.9(5) 2_566 . . .
Gd1 O10 C24 C25 108.4(5) 2_566 . . .
C22 C23 C24 O10 -174.7(3) . . . .
C22 C23 C24 C25 3.1(5) . . . .
O10 C24 C25 C26 177.3(4) . . . .
C23 C24 C25 C26 -0.5(5) . . . .
C24 C25 C26 N2 -1.5(6) . . . .
C5 C6 C27 C2 -0.2(5) . . . .
C5 C6 C27 C7 179.1(3) . . . .
C3 C2 C27 C6 1.1(5) . . . .
C8 C2 C27 C6 178.7(3) . . . .
C3 C2 C27 C7 -178.1(3) . . . .
C8 C2 C27 C7 -0.5(6) . . . .
O1 C7 C27 C6 -8.7(5) . . . .
O2 C7 C27 C6 172.9(4) . . . .
Gd1 C7 C27 C6 -38.5(17) . . . .
O1 C7 C27 C2 170.6(4) . . . .
O2 C7 C27 C2 -7.9(6) . . . .
Gd1 C7 C27 C2 140.8(14) . . . .
C10 C9 N1 C13 -3.4(5) . . . .
C10 C9 N1 C5 171.9(3) . . . .
C12 C13 N1 C9 3.2(5) . . . .
C12 C13 N1 C5 -172.1(3) . . . .
C4 C5 N1 C9 49.8(5) . . . .
C6 C5 N1 C9 -129.1(4) . . . .
C4 C5 N1 C13 -135.0(4) . . . .
C6 C5 N1 C13 46.2(5) . . . .
C23 C22 N2 C26 1.8(5) . . . .
C23 C22 N2 C18 172.4(3) . . . .
C25 C26 N2 C22 0.9(5) . . . .
C25 C26 N2 C18 -169.9(3) . . . .
C17 C18 N2 C22 -41.1(5) . . . .
C19 C18 N2 C22 142.7(3) . . . .
C17 C18 N2 C26 129.5(4) . . . .
C19 C18 N2 C26 -46.7(4) . . . .
